data_2311478
loop_
_publ_author_name
'Land, Michael A.'
'Robertson, Katherine N.'
'Clyburne, Jason A. C.'

_publ_section_title
;
 Crystal structure of 2,4,6-tri-methyl-benzoic anhydride.
;
_journal_coeditor_code HB7710
_journal_issue 'Pt 11'
_journal_name_full 'Acta crystallographica. Section E, Crystallographic communications'
_journal_page_first 1735
_journal_page_last 1738
_journal_paper_doi 10.1107/S2056989017014670
_journal_volume 73
_journal_year 2017
_chemical_formula_iupac 'C20 H22 O3'
_chemical_formula_moiety 'C20 H22 O3'
_chemical_formula_sum 'C20 H22 O3'
_chemical_formula_weight 310.37
_chemical_name_systematic
;
2,4,6-Trimethylbenzoic anhydride
;
_space_group_crystal_system monoclinic
_space_group_IT_number 15
_space_group_name_Hall '-C 2yc'
_space_group_name_H-M_alt 'C 1 2/c 1'
_atom_sites_solution_hydrogens geom
_atom_sites_solution_primary direct
_audit_creation_method SHELXL-2014/7
_cell_angle_alpha 90
_cell_angle_beta 114.094(2)
_cell_angle_gamma 90
_cell_formula_units_Z 4
_cell_length_a 16.080(2)
_cell_length_b 7.9997(12)
_cell_length_c 14.308(2)
_cell_measurement_reflns_used 6207
_cell_measurement_temperature 125(2)
_cell_measurement_theta_max 28.65
_cell_measurement_theta_min 2.78
_cell_volume 1680.2(4)
_computing_cell_refinement
;
SAINT (Bruker, 2008)
;
_computing_data_collection
;
APEX2 (Bruker, 2008)
;
_computing_data_reduction
;
SAINT (Bruker, 2008)
;
_computing_molecular_graphics
;
Mercury (Macrae <i>et al.</i>,  2008) [OK?]
;
_computing_publication_material
;
SHELXL2014 (Sheldrick, 2015b)
;
_computing_structure_refinement
;
SHELXL2014 (Sheldrick, 2015b)
;
_computing_structure_solution
;
SHELXT2014 (Sheldrick, 2015a)
;
_diffrn_ambient_temperature 125(2)
_diffrn_measured_fraction_theta_full 1.000
_diffrn_measured_fraction_theta_max 0.950
_diffrn_measurement_device_type 'Bruker APEXII CCD area-detector'
_diffrn_measurement_method '\f and \w'
_diffrn_radiation_monochromator graphite
_diffrn_radiation_source 'sealed tube'
_diffrn_radiation_type MoK\a
_diffrn_radiation_wavelength 0.71073
_diffrn_reflns_av_R_equivalents 0.0187
_diffrn_reflns_limit_h_max 21
_diffrn_reflns_limit_h_min -21
_diffrn_reflns_limit_k_max 10
_diffrn_reflns_limit_k_min -10
_diffrn_reflns_limit_l_max 19
_diffrn_reflns_limit_l_min -19
_diffrn_reflns_number 9832
_diffrn_reflns_theta_full 25.242
_diffrn_reflns_theta_max 28.854
_diffrn_reflns_theta_min 2.775
_exptl_absorpt_coefficient_mu 0.081
_exptl_absorpt_correction_T_max 0.7458
_exptl_absorpt_correction_T_min 0.6831
_exptl_absorpt_correction_type multi-scan
_exptl_absorpt_process_details
;
(SADABS; Bruker, 2008)
;
_exptl_crystal_colour colourless
_exptl_crystal_density_diffrn 1.227
_exptl_crystal_description 'wedge shaped (cut from a large block)'
_exptl_crystal_F_000 664
_exptl_crystal_size_max 0.550
_exptl_crystal_size_mid 0.260
_exptl_crystal_size_min 0.250
_refine_diff_density_max 0.344
_refine_diff_density_min -0.194
_refine_ls_extinction_method none
_refine_ls_goodness_of_fit_ref 1.052
_refine_ls_hydrogen_treatment constr
_refine_ls_matrix_type full
_refine_ls_number_parameters 108
_refine_ls_number_reflns 2095
_refine_ls_number_restraints 0
_refine_ls_restrained_S_all 1.052
_refine_ls_R_factor_all 0.0420
_refine_ls_R_factor_gt 0.0373
_refine_ls_shift/su_max 0.000
_refine_ls_shift/su_mean 0.000
_refine_ls_structure_factor_coef Fsqd
_refine_ls_weighting_details 'w = 1/[\s^2^(Fo^2^)+(0.0543P)^2^+0.9964P] where P=(Fo^2^+2Fc^2^)/3'
_refine_ls_weighting_scheme calc
_refine_ls_wR_factor_gt 0.1026
_refine_ls_wR_factor_ref 0.1069
_reflns_number_gt 1857
_reflns_number_total 2095
_reflns_threshold_expression I>2\s(I)
_cod_data_source_file hb7710sup1.cif
_cod_data_source_block I
_cod_original_cell_volume 1680.1(4)
_cod_original_sg_symbol_H-M 'C 2/c'
_cod_database_code 2311478
_shelx_space_group_comment
;
The symmetry employed for this shelxl refinement is uniquely defined
by the following loop, which should always be used as a source of
symmetry information in preference to the above space-group names.
They are only intended as comments.
;
_shelx_estimated_absorpt_t_min 0.957
_shelx_estimated_absorpt_t_max 0.980

loop_
_space_group_symop_operation_xyz
'x, y, z'
'-x, y, -z+1/2'
'x+1/2, y+1/2, z'
'-x+1/2, y+1/2, -z+1/2'
'-x, -y, -z'
'x, -y, z-1/2'
'-x+1/2, -y+1/2, -z'
'x+1/2, -y+1/2, z-1/2'

loop_
_atom_site_type_symbol
_atom_site_label
_atom_site_fract_x
_atom_site_fract_y
_atom_site_fract_z
_atom_site_U_iso_or_equiv
_atom_site_adp_type
_atom_site_calc_flag
_atom_site_occupancy
O O1 0.0000 0.31743(12) 0.2500 0.0206(2) Uani d 1
O O2 0.08932(5) 0.53524(10) 0.24991(6) 0.0272(2) Uani d 1
C C1 0.05461(6) 0.40599(12) 0.21238(7) 0.0193(2) Uani d 1
C C2 0.06727(6) 0.31349(12) 0.12897(7) 0.0190(2) Uani d 1
C C3 0.15548(7) 0.26116(12) 0.14551(7) 0.0206(2) Uani d 1
C C4 0.16788(7) 0.18095(13) 0.06542(8) 0.0229(2) Uani d 1
H H4 0.2269 0.1425 0.0759 0.028 Uiso calc 1
C C5 0.09582(8) 0.15592(13) -0.02937(8) 0.0237(2) Uani d 1
C C6 0.00895(7) 0.20904(13) -0.04303(8) 0.0245(2) Uani d 1
H H6 -0.0406 0.1912 -0.1073 0.029 Uiso calc 1
C C7 -0.00725(7) 0.28740(12) 0.03480(8) 0.0213(2) Uani d 1
C C8 0.23514(7) 0.28879(15) 0.24696(8) 0.0275(2) Uani d 1
H H8A 0.2859 0.2167 0.2514 0.041 Uiso calc 1
H H8B 0.2170 0.2615 0.3028 0.041 Uiso calc 1
H H8C 0.2542 0.4061 0.2526 0.041 Uiso calc 1
C C9 0.11059(9) 0.07659(15) -0.11716(9) 0.0310(3) Uani d 1
H H9A 0.1003 0.1600 -0.1709 0.047 Uiso calc 1
H H9B 0.0679 -0.0164 -0.1449 0.047 Uiso calc 1
H H9C 0.1732 0.0347 -0.0926 0.047 Uiso calc 1
C C10 -0.10199(7) 0.34744(15) 0.01547(8) 0.0268(2) Uani d 1
H H10A -0.1368 0.3649 -0.0581 0.040 Uiso calc 1
H H10B -0.0980 0.4530 0.0519 0.040 Uiso calc 1
H H10C -0.1326 0.2634 0.0401 0.040 Uiso calc 1

loop_
_atom_site_aniso_label
_atom_site_aniso_U_11
_atom_site_aniso_U_22
_atom_site_aniso_U_33
_atom_site_aniso_U_12
_atom_site_aniso_U_13
_atom_site_aniso_U_23
O1 0.0218(5) 0.0187(5) 0.0253(5) 0.000 0.0138(4) 0.000
O2 0.0251(4) 0.0256(4) 0.0340(4) -0.0059(3) 0.0153(3) -0.0060(3)
C1 0.0149(4) 0.0210(5) 0.0220(5) 0.0018(3) 0.0074(4) 0.0031(4)
C2 0.0187(5) 0.0190(4) 0.0200(5) -0.0001(3) 0.0086(4) 0.0023(3)
C3 0.0200(5) 0.0211(5) 0.0212(5) 0.0013(4) 0.0089(4) 0.0026(4)
C4 0.0242(5) 0.0219(5) 0.0257(5) 0.0023(4) 0.0133(4) 0.0025(4)
C5 0.0328(6) 0.0182(5) 0.0232(5) -0.0022(4) 0.0146(4) 0.0011(4)
C6 0.0271(5) 0.0238(5) 0.0199(5) -0.0043(4) 0.0067(4) 0.0013(4)
C7 0.0200(5) 0.0208(5) 0.0222(5) -0.0014(4) 0.0076(4) 0.0037(4)
C8 0.0194(5) 0.0369(6) 0.0243(5) 0.0060(4) 0.0068(4) -0.0018(4)
C9 0.0439(7) 0.0273(5) 0.0270(5) -0.0031(5) 0.0197(5) -0.0032(4)
C10 0.0188(5) 0.0311(6) 0.0267(5) -0.0002(4) 0.0053(4) 0.0039(4)

loop_
_atom_type_symbol
_atom_type_description
_atom_type_scat_dispersion_real
_atom_type_scat_dispersion_imag
_atom_type_scat_source
C C 0.0033 0.0016 'International Tables Vol C Tables 4.2.6.8 and 6.1.1.4'
H H 0.0000 0.0000 'International Tables Vol C Tables 4.2.6.8 and 6.1.1.4'
O O 0.0106 0.0060 'International Tables Vol C Tables 4.2.6.8 and 6.1.1.4'

loop_
_geom_angle_atom_site_label_1
_geom_angle_atom_site_label_2
_geom_angle_atom_site_label_3
_geom_angle_site_symmetry_1
_geom_angle
C1 O1 C1 2 119.00(11)
O2 C1 O1 . 121.24(9)
O2 C1 C2 . 126.87(9)
O1 C1 C2 . 111.76(8)
C3 C2 C7 . 121.65(9)
C3 C2 C1 . 118.24(8)
C7 C2 C1 . 120.03(9)
C4 C3 C2 . 118.14(9)
C4 C3 C8 . 120.45(9)
C2 C3 C8 . 121.40(9)
C5 C4 C3 . 121.63(9)
C5 C4 H4 . 119.2
C3 C4 H4 . 119.2
C4 C5 C6 . 118.69(9)
C4 C5 C9 . 121.31(10)
C6 C5 C9 . 119.99(10)
C7 C6 C5 . 121.91(9)
C7 C6 H6 . 119.0
C5 C6 H6 . 119.0
C6 C7 C2 . 117.96(9)
C6 C7 C10 . 120.03(9)
C2 C7 C10 . 121.97(9)
C3 C8 H8A . 109.5
C3 C8 H8B . 109.5
H8A C8 H8B . 109.5
C3 C8 H8C . 109.5
H8A C8 H8C . 109.5
H8B C8 H8C . 109.5
C5 C9 H9A . 109.5
C5 C9 H9B . 109.5
H9A C9 H9B . 109.5
C5 C9 H9C . 109.5
H9A C9 H9C . 109.5
H9B C9 H9C . 109.5
C7 C10 H10A . 109.5
C7 C10 H10B . 109.5
H10A C10 H10B . 109.5
C7 C10 H10C . 109.5
H10A C10 H10C . 109.5
H10B C10 H10C . 109.5

loop_
_geom_bond_atom_site_label_1
_geom_bond_atom_site_label_2
_geom_bond_site_symmetry_2
_geom_bond_distance
O1 C1 2 1.3958(11)
O1 C1 . 1.3958(11)
O2 C1 . 1.1934(12)
C1 C2 . 1.4873(13)
C2 C3 . 1.4032(13)
C2 C7 . 1.4059(13)
C3 C4 . 1.3968(14)
C3 C8 . 1.5095(14)
C4 C5 . 1.3924(15)
C4 H4 . 0.9500
C5 C6 . 1.3953(16)
C5 C9 . 1.5101(14)
C6 C7 . 1.3921(15)
C6 H6 . 0.9500
C7 C10 . 1.5111(14)
C8 H8A . 0.9800
C8 H8B . 0.9800
C8 H8C . 0.9800
C9 H9A . 0.9800
C9 H9B . 0.9800
C9 H9C . 0.9800
C10 H10A . 0.9800
C10 H10B . 0.9800
C10 H10C . 0.9800

loop_
_geom_hbond_atom_site_label_D
_geom_hbond_atom_site_label_H
_geom_hbond_atom_site_label_A
_geom_hbond_site_symmetry_A
_geom_hbond_distance_DH
_geom_hbond_distance_HA
_geom_hbond_distance_DA
_geom_hbond_angle_DHA
C8 H8A O2 4_545 0.98 2.48 3.4612(13) 176
C9 H9A O2 6_565 0.98 2.66 3.5842(14) 157
C10 H10B Cg1 3_565 0.98 2.96 3.5255(14) 118

loop_
_geom_torsion_atom_site_label_1
_geom_torsion_atom_site_label_2
_geom_torsion_atom_site_label_3
_geom_torsion_atom_site_label_4
_geom_torsion_site_symmetry_1
_geom_torsion
C1 O1 C1 O2 2 35.04(7)
C1 O1 C1 C2 2 -148.96(8)
O2 C1 C2 C3 . 59.63(14)
O1 C1 C2 C3 . -116.09(9)
O2 C1 C2 C7 . -117.38(11)
O1 C1 C2 C7 . 66.89(11)
C7 C2 C3 C4 . -0.20(14)
C1 C2 C3 C4 . -177.17(9)
C7 C2 C3 C8 . -179.70(9)
C1 C2 C3 C8 . 3.33(14)
C2 C3 C4 C5 . 1.39(15)
C8 C3 C4 C5 . -179.10(10)
C3 C4 C5 C6 . -1.62(15)
C3 C4 C5 C9 . 177.01(9)
C4 C5 C6 C7 . 0.66(15)
C9 C5 C6 C7 . -177.99(9)
C5 C6 C7 C2 . 0.47(15)
C5 C6 C7 C10 . 178.17(9)
C3 C2 C7 C6 . -0.70(14)
C1 C2 C7 C6 . 176.21(9)
C3 C2 C7 C10 . -178.35(9)
C1 C2 C7 C10 . -1.44(14)
